data_7156010
loop_
_publ_author_name
'Guo, Tao'
'Yuan, Bin-Hua'
'Liu, Wen-Jie'

_publ_section_title
;
 Highly efficient asymmetric construction of novel indolines and
 tetrahydroquinoline derivatives via aza-Barbier/C-N coupling reaction.
;
_journal_issue 1
_journal_name_full 'Organic &amp; biomolecular chemistry'
_journal_page_first 57
_journal_page_last 61
_journal_paper_doi 10.1039/c7ob02891a
_journal_volume 16
_journal_year 2017
_chemical_absolute_configuration rm
_chemical_formula_sum 'C25 H22 Br N O2'
_chemical_formula_weight 448.35
_space_group_IT_number 4
_space_group_name_Hall 'P 2yb'
_space_group_name_H-M_alt 'P 1 21 1'
_symmetry_cell_setting monoclinic
_symmetry_space_group_name_Hall 'P 2yb'
_symmetry_space_group_name_H-M 'P 1 21 1'
_atom_sites_solution_hydrogens geom
_atom_sites_solution_primary direct
_atom_sites_solution_secondary difmap
_audit_creation_method SHELXL-97
_audit_update_record
;
2017-09-08 deposited with the CCDC.
2017-12-04 downloaded from the CCDC.
;
_cell_angle_alpha 90.00
_cell_angle_beta 97.465(4)
_cell_angle_gamma 90.00
_cell_formula_units_Z 2
_cell_length_a 7.297(2)
_cell_length_b 10.159(3)
_cell_length_c 14.198(4)
_cell_measurement_reflns_used 1084
_cell_measurement_temperature 296(2)
_cell_measurement_theta_max 19.57
_cell_measurement_theta_min 2.47
_cell_volume 1043.6(5)
_computing_cell_refinement 'Bruker SAINT'
_computing_data_collection 'Bruker APEX2'
_computing_data_reduction 'Bruker SAINT'
_computing_molecular_graphics 'Bruker SHELXTL'
_computing_publication_material 'Bruker SHELXTL'
_computing_structure_refinement 'SHELXL-97 (Sheldrick, 1997)'
_computing_structure_solution 'SHELXS-97 (Sheldrick, 1990)'
_diffrn_ambient_temperature 296(2)
_diffrn_measured_fraction_theta_full 0.997
_diffrn_measured_fraction_theta_max 0.997
_diffrn_measurement_device_type 'Bruker APEX-II CCD'
_diffrn_measurement_method '\f and \w scans'
_diffrn_radiation_monochromator graphite
_diffrn_radiation_source 'fine-focus sealed tube'
_diffrn_radiation_type MoK\a
_diffrn_radiation_wavelength 0.71073
_diffrn_reflns_av_R_equivalents 0.0357
_diffrn_reflns_av_sigmaI/netI 0.0879
_diffrn_reflns_limit_h_max 8
_diffrn_reflns_limit_h_min -8
_diffrn_reflns_limit_k_max 10
_diffrn_reflns_limit_k_min -12
_diffrn_reflns_limit_l_max 15
_diffrn_reflns_limit_l_min -17
_diffrn_reflns_number 5383
_diffrn_reflns_theta_full 25.50
_diffrn_reflns_theta_max 25.50
_diffrn_reflns_theta_min 1.45
_diffrn_standards_number 0
_exptl_absorpt_coefficient_mu 1.990
_exptl_absorpt_correction_T_max 0.7456
_exptl_absorpt_correction_T_min 0.5973
_exptl_absorpt_correction_type multi-scan
_exptl_crystal_colour colorless
_exptl_crystal_density_diffrn 1.427
_exptl_crystal_density_method 'not measured'
_exptl_crystal_F_000 460
_exptl_crystal_size_max 0.3
_exptl_crystal_size_mid 0.3
_exptl_crystal_size_min 0.1
_refine_diff_density_max 0.336
_refine_diff_density_min -0.426
_refine_diff_density_rms 0.051
_refine_ls_abs_structure_details 'Flack H D (1983), Acta Cryst. A39, 876-881'
_refine_ls_abs_structure_Flack 0.022(15)
_refine_ls_extinction_method none
_refine_ls_goodness_of_fit_ref 1.005
_refine_ls_hydrogen_treatment constr
_refine_ls_matrix_type full
_refine_ls_number_parameters 264
_refine_ls_number_reflns 3326
_refine_ls_number_restraints 1
_refine_ls_restrained_S_all 1.005
_refine_ls_R_factor_all 0.0862
_refine_ls_R_factor_gt 0.0463
_refine_ls_shift/su_max 0.000
_refine_ls_shift/su_mean 0.000
_refine_ls_structure_factor_coef Fsqd
_refine_ls_weighting_details 'calc w=1/[\s^2^(Fo^2^)+(0.0119P)^2^+0.6048P] where P=(Fo^2^+2Fc^2^)/3'
_refine_ls_weighting_scheme calc
_refine_ls_wR_factor_gt 0.0982
_refine_ls_wR_factor_ref 0.1229
_reflns_number_gt 2100
_reflns_number_total 3326
_reflns_threshold_expression >2sigma(I)
_cod_data_source_file c7ob02891a2.cif
_cod_data_source_block 20120827guot_0m
_cod_depositor_comments
;
The following automatic conversions were performed:

'_symmetry_cell_setting' value 'Monoclinic' changed to 'monoclinic'
according to
/home/data/users/saulius/crontab/automatic-downloads/rss-feeds/RSC/lib/dictionaries/cif_core.dic
dictionary named 'cif_core.dic' version 2.4.2 from 2011-04-26.

Automatic conversion script
Id: cif_fix_values 4973 2017-02-22 13:04:09Z antanas 

 Adding full bibliography for 7156009--7156011.cif.
;
_cod_original_sg_symbol_H-M P2(1)
_cod_database_code 7156010

loop_
_symmetry_equiv_pos_as_xyz
'x, y, z'
'-x, y+1/2, -z'

loop_
_atom_site_label
_atom_site_type_symbol
_atom_site_fract_x
_atom_site_fract_y
_atom_site_fract_z
_atom_site_U_iso_or_equiv
_atom_site_adp_type
_atom_site_occupancy
_atom_site_symmetry_multiplicity
_atom_site_calc_flag
_atom_site_refinement_flags
Br1 Br 0.91503(12) 0.06380(12) -0.07220(5) 0.1058(4) Uani 1 1 d .
C18 C 0.4284(6) 0.0579(6) 0.3045(3) 0.0390(11) Uani 1 1 d .
H18 H 0.5155 0.0817 0.2602 0.047 Uiso 1 1 calc R
C15 C 0.4291(7) 0.0685(8) 0.5618(4) 0.0630(15) Uani 1 1 d .
H15A H 0.3553 0.0395 0.6063 0.076 Uiso 1 1 calc R
H15B H 0.5153 0.1349 0.5775 0.076 Uiso 1 1 calc R
C16 C 0.5350(6) 0.0589(7) 0.4049(3) 0.0446(11) Uani 1 1 d .
H16 H 0.5750 0.1493 0.4205 0.054 Uiso 1 1 calc R
N1 N 0.3661(5) -0.0780(4) 0.2823(3) 0.0410(11) Uani 1 1 d .
C4 C 0.5961(8) 0.0540(8) 0.0238(4) 0.0628(15) Uani 1 1 d .
H4 H 0.5522 0.1234 -0.0154 0.075 Uiso 1 1 calc R
O2 O -0.1482(6) 0.4372(4) 0.2445(3) 0.0609(11) Uani 1 1 d .
C13 C 0.2792(7) -0.0909(5) 0.4432(4) 0.0422(13) Uani 1 1 d .
C8 C 0.2590(7) -0.1357(5) 0.3499(4) 0.0399(13) Uani 1 1 d .
C7 C 0.4514(7) -0.1584(6) 0.2236(4) 0.0461(13) Uani 1 1 d .
C23 C 0.1505(8) 0.3742(6) 0.3074(5) 0.0550(17) Uani 1 1 d .
H23 H 0.1690 0.4591 0.3313 0.066 Uiso 1 1 calc R
C9 C 0.1310(8) -0.2349(6) 0.3204(5) 0.0532(17) Uani 1 1 d .
H9 H 0.1170 -0.2634 0.2576 0.064 Uiso 1 1 calc R
C21 C -0.0415(8) 0.2134(6) 0.2220(4) 0.0573(15) Uani 1 1 d .
H21 H -0.1535 0.1888 0.1877 0.069 Uiso 1 1 calc R
C19 C 0.2680(7) 0.1543(5) 0.2893(4) 0.0382(12) Uani 1 1 d .
C3 C 0.7656(9) -0.0018(6) 0.0150(4) 0.0629(17) Uani 1 1 d .
C24 C 0.2900(8) 0.2819(6) 0.3229(4) 0.0498(16) Uani 1 1 d .
H24 H 0.4023 0.3063 0.3570 0.060 Uiso 1 1 calc R
C20 C 0.0999(7) 0.1235(6) 0.2387(4) 0.0543(15) Uani 1 1 d .
H20 H 0.0810 0.0386 0.2148 0.065 Uiso 1 1 calc R
O1 O 0.4440(6) -0.2779(4) 0.2268(3) 0.0705(12) Uani 1 1 d .
C22 C -0.0175(8) 0.3396(6) 0.2561(4) 0.0481(14) Uani 1 1 d .
C6 C 0.5548(7) -0.0967(5) 0.1509(4) 0.0448(14) Uani 1 1 d .
C14 C 0.4112(7) 0.0148(5) 0.4755(4) 0.0441(14) Uani 1 1 d .
C12 C 0.1693(7) -0.1495(6) 0.5049(4) 0.0520(15) Uani 1 1 d .
H12 H 0.1797 -0.1210 0.5676 0.062 Uiso 1 1 calc R
C2 C 0.8272(9) -0.1063(6) 0.0718(5) 0.0664(18) Uani 1 1 d .
H2 H 0.9403 -0.1452 0.0654 0.080 Uiso 1 1 calc R
C17 C 0.7072(7) -0.0293(6) 0.4109(4) 0.0592(16) Uani 1 1 d .
H17A H 0.7765 -0.0218 0.4729 0.089 Uiso 1 1 calc R
H17B H 0.7827 -0.0022 0.3639 0.089 Uiso 1 1 calc R
H17C H 0.6699 -0.1192 0.3996 0.089 Uiso 1 1 calc R
C5 C 0.4918(8) 0.0066(6) 0.0908(4) 0.0565(16) Uani 1 1 d .
H5 H 0.3774 0.0444 0.0959 0.068 Uiso 1 1 calc R
C1 C 0.7224(8) -0.1534(6) 0.1380(4) 0.0567(15) Uani 1 1 d .
H1 H 0.7650 -0.2253 0.1751 0.068 Uiso 1 1 calc R
C11 C 0.0453(8) -0.2488(6) 0.4753(5) 0.0563(16) Uani 1 1 d .
H11 H -0.0249 -0.2872 0.5182 0.068 Uiso 1 1 calc R
C10 C 0.0264(8) -0.2903(6) 0.3831(5) 0.0576(16) Uani 1 1 d .
H10 H -0.0579 -0.3563 0.3629 0.069 Uiso 1 1 calc R
C25 C -0.3176(9) 0.4079(8) 0.1875(5) 0.082(2) Uani 1 1 d .
H25A H -0.2938 0.3837 0.1249 0.123 Uiso 1 1 calc R
H25B H -0.3963 0.4840 0.1838 0.123 Uiso 1 1 calc R
H25C H -0.3773 0.3362 0.2153 0.123 Uiso 1 1 calc R

loop_
_atom_site_aniso_label
_atom_site_aniso_U_11
_atom_site_aniso_U_22
_atom_site_aniso_U_33
_atom_site_aniso_U_23
_atom_site_aniso_U_13
_atom_site_aniso_U_12
Br1 0.1319(7) 0.1107(6) 0.0843(5) 0.0179(6) 0.0502(4) -0.0105(7)
C18 0.038(2) 0.030(3) 0.051(3) -0.008(3) 0.009(2) -0.002(3)
C15 0.058(3) 0.064(4) 0.066(4) -0.012(4) 0.004(3) 0.002(4)
C16 0.038(2) 0.038(3) 0.057(3) -0.007(3) 0.000(2) 0.006(3)
N1 0.041(2) 0.033(3) 0.049(3) -0.007(2) 0.008(2) 0.000(2)
C4 0.080(4) 0.055(4) 0.049(3) 0.003(4) -0.004(3) 0.003(4)
O2 0.059(2) 0.056(3) 0.066(3) -0.001(2) 0.000(2) 0.027(2)
C13 0.035(3) 0.037(3) 0.053(3) 0.002(3) 0.003(2) 0.011(3)
C8 0.034(3) 0.027(3) 0.059(4) 0.004(3) 0.006(3) 0.004(2)
C7 0.042(3) 0.038(4) 0.058(4) -0.005(3) 0.003(3) 0.004(3)
C23 0.060(4) 0.032(3) 0.071(4) -0.011(3) 0.001(3) 0.010(3)
C9 0.046(3) 0.036(3) 0.074(5) -0.008(3) -0.004(3) 0.004(3)
C21 0.053(3) 0.054(4) 0.062(4) 0.004(3) -0.006(3) 0.006(3)
C19 0.044(3) 0.029(3) 0.042(3) -0.004(2) 0.006(2) 0.003(2)
C3 0.079(4) 0.056(4) 0.053(4) -0.004(3) 0.007(3) -0.003(4)
C24 0.045(3) 0.042(4) 0.060(4) -0.002(3) -0.002(3) 0.003(3)
C20 0.054(3) 0.039(3) 0.066(4) -0.011(3) -0.007(3) 0.007(3)
O1 0.076(3) 0.038(3) 0.105(4) -0.009(2) 0.040(3) 0.001(2)
C22 0.057(4) 0.040(3) 0.049(3) 0.002(3) 0.015(3) 0.013(3)
C6 0.043(3) 0.040(3) 0.051(3) -0.006(3) 0.003(3) 0.006(3)
C14 0.040(3) 0.037(3) 0.052(3) -0.002(2) -0.006(3) 0.012(2)
C12 0.045(3) 0.050(4) 0.062(4) 0.003(3) 0.010(3) 0.009(3)
C2 0.060(4) 0.064(4) 0.079(5) -0.005(4) 0.021(4) 0.008(3)
C17 0.041(3) 0.060(4) 0.074(4) -0.003(3) -0.002(3) 0.009(3)
C5 0.048(3) 0.062(4) 0.057(4) 0.001(3) 0.000(3) 0.009(3)
C1 0.058(4) 0.047(4) 0.066(4) 0.001(3) 0.011(3) 0.009(3)
C11 0.045(3) 0.048(4) 0.080(5) 0.017(3) 0.021(3) 0.010(3)
C10 0.040(3) 0.035(3) 0.099(5) 0.004(3) 0.016(3) -0.002(3)
C25 0.068(4) 0.082(5) 0.090(5) 0.000(4) -0.008(4) 0.032(4)

loop_
_atom_type_symbol
_atom_type_description
_atom_type_scat_dispersion_real
_atom_type_scat_dispersion_imag
_atom_type_scat_source
C C 0.0033 0.0016 'International Tables Vol C Tables 4.2.6.8 and 6.1.1.4'
H H 0.0000 0.0000 'International Tables Vol C Tables 4.2.6.8 and 6.1.1.4'
N N 0.0061 0.0033 'International Tables Vol C Tables 4.2.6.8 and 6.1.1.4'
O O 0.0106 0.0060 'International Tables Vol C Tables 4.2.6.8 and 6.1.1.4'
Br Br -0.2901 2.4595 'International Tables Vol C Tables 4.2.6.8 and 6.1.1.4'

loop_
_geom_angle_atom_site_label_1
_geom_angle_atom_site_label_2
_geom_angle_atom_site_label_3
_geom_angle
N1 C18 C19 111.3(4)
N1 C18 C16 108.1(5)
C19 C18 C16 114.5(4)
N1 C18 H18 107.6
C19 C18 H18 107.6
C16 C18 H18 107.6
C14 C15 H15A 120.0
C14 C15 H15B 120.0
H15A C15 H15B 120.0
C14 C16 C17 110.3(5)
C14 C16 C18 110.0(4)
C17 C16 C18 111.1(4)
C14 C16 H16 108.4
C17 C16 H16 108.4
C18 C16 H16 108.4
C7 N1 C8 119.4(4)
C7 N1 C18 122.3(4)
C8 N1 C18 114.7(4)
C3 C4 C5 120.0(6)
C3 C4 H4 120.0
C5 C4 H4 120.0
C22 O2 C25 117.2(5)
C8 C13 C12 117.4(5)
C8 C13 C14 121.3(5)
C12 C13 C14 121.4(5)
C13 C8 C9 120.3(5)
C13 C8 N1 120.2(5)
C9 C8 N1 119.5(5)
O1 C7 N1 123.1(5)
O1 C7 C6 118.2(5)
N1 C7 C6 118.7(5)
C24 C23 C22 119.6(5)
C24 C23 H23 120.2
C22 C23 H23 120.2
C10 C9 C8 120.5(6)
C10 C9 H9 119.7
C8 C9 H9 119.7
C20 C21 C22 120.1(5)
C20 C21 H21 120.0
C22 C21 H21 120.0
C24 C19 C20 116.7(5)
C24 C19 C18 120.2(5)
C20 C19 C18 123.1(4)
C4 C3 C2 119.5(6)
C4 C3 Br1 121.2(5)
C2 C3 Br1 119.2(5)
C19 C24 C23 122.1(5)
C19 C24 H24 118.9
C23 C24 H24 118.9
C21 C20 C19 122.5(5)
C21 C20 H20 118.8
C19 C20 H20 118.8
O2 C22 C21 125.3(5)
O2 C22 C23 115.7(5)
C21 C22 C23 119.0(5)
C1 C6 C5 117.3(5)
C1 C6 C7 116.8(5)
C5 C6 C7 125.7(5)
C15 C14 C13 124.5(6)
C15 C14 C16 119.7(5)
C13 C14 C16 115.8(5)
C13 C12 C11 121.8(6)
C13 C12 H12 119.1
C11 C12 H12 119.1
C1 C2 C3 120.2(6)
C1 C2 H2 119.9
C3 C2 H2 119.9
C16 C17 H17A 109.5
C16 C17 H17B 109.5
H17A C17 H17B 109.5
C16 C17 H17C 109.5
H17A C17 H17C 109.5
H17B C17 H17C 109.5
C4 C5 C6 121.2(5)
C4 C5 H5 119.4
C6 C5 H5 119.4
C2 C1 C6 121.7(6)
C2 C1 H1 119.1
C6 C1 H1 119.1
C10 C11 C12 119.7(6)
C10 C11 H11 120.1
C12 C11 H11 120.1
C11 C10 C9 120.2(6)
C11 C10 H10 119.9
C9 C10 H10 119.9
O2 C25 H25A 109.5
O2 C25 H25B 109.5
H25A C25 H25B 109.5
O2 C25 H25C 109.5
H25A C25 H25C 109.5
H25B C25 H25C 109.5

loop_
_geom_bond_atom_site_label_1
_geom_bond_atom_site_label_2
_geom_bond_distance
Br1 C3 1.876(6)
C18 N1 1.475(7)
C18 C19 1.520(7)
C18 C16 1.533(6)
C18 H18 0.9800
C15 C14 1.332(7)
C15 H15A 0.9300
C15 H15B 0.9300
C16 C14 1.502(7)
C16 C17 1.537(7)
C16 H16 0.9800
N1 C7 1.372(7)
N1 C8 1.439(7)
C4 C3 1.381(8)
C4 C5 1.379(8)
C4 H4 0.9300
O2 C22 1.371(6)
O2 C25 1.418(7)
C13 C8 1.390(7)
C13 C12 1.395(7)
C13 C14 1.475(7)
C8 C9 1.401(8)
C7 O1 1.217(7)
C7 C6 1.494(8)
C23 C24 1.380(8)
C23 C22 1.387(8)
C23 H23 0.9300
C9 C10 1.367(9)
C9 H9 0.9300
C21 C20 1.376(8)
C21 C22 1.373(8)
C21 H21 0.9300
C19 C24 1.384(8)
C19 C20 1.375(7)
C3 C2 1.373(8)
C24 H24 0.9300
C20 H20 0.9300
C6 C1 1.385(7)
C6 C5 1.393(7)
C12 C11 1.384(8)
C12 H12 0.9300
C2 C1 1.372(8)
C2 H2 0.9300
C17 H17A 0.9600
C17 H17B 0.9600
C17 H17C 0.9600
C5 H5 0.9300
C1 H1 0.9300
C11 C10 1.365(9)
C11 H11 0.9300
C10 H10 0.9300
C25 H25A 0.9600
C25 H25B 0.9600
C25 H25C 0.9600

loop_
_geom_torsion_atom_site_label_1
_geom_torsion_atom_site_label_2
_geom_torsion_atom_site_label_3
_geom_torsion_atom_site_label_4
_geom_torsion
N1 C18 C16 C14 -60.6(5)
C19 C18 C16 C14 64.0(7)
N1 C18 C16 C17 61.9(5)
C19 C18 C16 C17 -173.5(5)
C19 C18 N1 C7 129.9(5)
C16 C18 N1 C7 -103.5(5)
C19 C18 N1 C8 -71.4(5)
C16 C18 N1 C8 55.1(5)
C12 C13 C8 C9 0.6(7)
C14 C13 C8 C9 -179.1(4)
C12 C13 C8 N1 179.0(4)
C14 C13 C8 N1 -0.8(7)
C7 N1 C8 C13 134.3(5)
C18 N1 C8 C13 -25.0(6)
C7 N1 C8 C9 -47.3(6)
C18 N1 C8 C9 153.4(4)
C8 N1 C7 O1 -1.3(8)
C18 N1 C7 O1 156.4(5)
C8 N1 C7 C6 177.2(5)
C18 N1 C7 C6 -25.1(7)
C13 C8 C9 C10 -1.0(8)
N1 C8 C9 C10 -179.3(5)
N1 C18 C19 C24 167.7(5)
C16 C18 C19 C24 44.8(7)
N1 C18 C19 C20 -15.7(7)
C16 C18 C19 C20 -138.6(6)
C5 C4 C3 C2 1.5(9)
C5 C4 C3 Br1 -177.8(5)
C20 C19 C24 C23 0.5(9)
C18 C19 C24 C23 177.3(5)
C22 C23 C24 C19 -0.5(9)
C22 C21 C20 C19 0.3(9)
C24 C19 C20 C21 -0.4(9)
C18 C19 C20 C21 -177.1(5)
C25 O2 C22 C21 -4.4(8)
C25 O2 C22 C23 176.2(6)
C20 C21 C22 O2 -179.5(5)
C20 C21 C22 C23 -0.2(9)
C24 C23 C22 O2 179.7(5)
C24 C23 C22 C21 0.3(9)
O1 C7 C6 C1 -42.6(7)
N1 C7 C6 C1 138.8(5)
O1 C7 C6 C5 132.9(6)
N1 C7 C6 C5 -45.8(7)
C8 C13 C14 C15 175.3(5)
C12 C13 C14 C15 -4.4(8)
C8 C13 C14 C16 -6.6(6)
C12 C13 C14 C16 173.7(5)
C17 C16 C14 C15 92.4(7)
C18 C16 C14 C15 -144.7(6)
C17 C16 C14 C13 -85.8(5)
C18 C16 C14 C13 37.1(6)
C8 C13 C12 C11 0.3(7)
C14 C13 C12 C11 -179.9(5)
C4 C3 C2 C1 -1.1(9)
Br1 C3 C2 C1 178.1(5)
C3 C4 C5 C6 0.4(9)
C1 C6 C5 C4 -2.6(8)
C7 C6 C5 C4 -178.0(6)
C3 C2 C1 C6 -1.2(9)
C5 C6 C1 C2 3.0(8)
C7 C6 C1 C2 178.8(6)
C13 C12 C11 C10 -1.1(8)
C12 C11 C10 C9 0.7(8)
C8 C9 C10 C11 0.3(8)
